data_2213300
loop_
_publ_author_name
'Entwistle, Christopher D.'
'Batsanov, Andrei S.'
'Marder, Todd B.'

_publ_section_title
;
 A new polymorph of dimesitylborinic acid
;
_journal_coeditor_code FI2032
_journal_issue 5
_journal_name_full 'Acta Crystallographica Section E'
_journal_page_first o2639
_journal_page_last o2641
_journal_paper_doi 10.1107/S1600536807018454
_journal_volume 63
_journal_year 2007
_chemical_formula_iupac 'C18 H23 B O'
_chemical_formula_moiety 'C18 H23 B O'
_chemical_formula_sum 'C18 H23 B O'
_chemical_formula_weight 266.17
_chemical_name_systematic
;
dimesitylborinic acid
;
_space_group_IT_number 15
_symmetry_cell_setting monoclinic
_symmetry_space_group_name_Hall '-C 2yc'
_symmetry_space_group_name_H-M 'C 1 2/c 1'
_atom_sites_solution_hydrogens geom
_atom_sites_solution_primary direct
_atom_sites_solution_secondary difmap
_audit_creation_method SHELXL-97
_cell_angle_alpha 90.00
_cell_angle_beta 119.500(10)
_cell_angle_gamma 90.00
_cell_formula_units_Z 16
_cell_length_a 22.890(3)
_cell_length_b 15.233(2)
_cell_length_c 20.552(2)
_cell_measurement_reflns_used 5268
_cell_measurement_temperature 120(2)
_cell_measurement_theta_max 26.92
_cell_measurement_theta_min 2.19
_cell_volume 6237.1(14)
_computing_cell_refinement SMART
_computing_data_collection 'SMART (Bruker, 2001)'
_computing_data_reduction 'SAINT (Bruker, 2002)'
_computing_molecular_graphics SHELXTL
_computing_publication_material SHELXTL
_computing_structure_refinement SHELXTL
_computing_structure_solution 'SHELXTL (Bruker, 2001)'
_diffrn_ambient_temperature 120(2)
_diffrn_detector_area_resol_mean 8
_diffrn_measured_fraction_theta_full 0.999
_diffrn_measured_fraction_theta_max 0.999
_diffrn_measurement_device_type 'ProteumM APEX CCD area-detector'
_diffrn_measurement_method \w
_diffrn_radiation_monochromator graphite
_diffrn_radiation_source '60W microfocus Bede Microsource with glass polycapillary optics'
_diffrn_radiation_type MoK\a
_diffrn_radiation_wavelength 0.71073
_diffrn_reflns_av_R_equivalents 0.0673
_diffrn_reflns_av_sigmaI/netI 0.0627
_diffrn_reflns_limit_h_max 29
_diffrn_reflns_limit_h_min -29
_diffrn_reflns_limit_k_max 19
_diffrn_reflns_limit_k_min -18
_diffrn_reflns_limit_l_max 25
_diffrn_reflns_limit_l_min -26
_diffrn_reflns_number 34987
_diffrn_reflns_theta_full 27.49
_diffrn_reflns_theta_max 27.49
_diffrn_reflns_theta_min 2.30
_diffrn_standards_number 0
_exptl_absorpt_coefficient_mu 0.067
_exptl_absorpt_correction_type none
_exptl_crystal_colour colourless
_exptl_crystal_density_diffrn 1.134
_exptl_crystal_density_method 'not measured'
_exptl_crystal_description plate
_exptl_crystal_F_000 2304
_exptl_crystal_size_max 0.33
_exptl_crystal_size_mid 0.25
_exptl_crystal_size_min 0.04
_refine_diff_density_max 0.228
_refine_diff_density_min -0.212
_refine_ls_extinction_method none
_refine_ls_goodness_of_fit_ref 0.900
_refine_ls_hydrogen_treatment constr
_refine_ls_matrix_type full
_refine_ls_number_parameters 383
_refine_ls_number_reflns 7157
_refine_ls_number_restraints 0
_refine_ls_restrained_S_all 0.900
_refine_ls_R_factor_all 0.0801
_refine_ls_R_factor_gt 0.0432
_refine_ls_shift/su_max 0.001
_refine_ls_shift/su_mean 0.000
_refine_ls_structure_factor_coef Fsqd
_refine_ls_weighting_details 'calc w=1/[\s^2^(Fo^2^)+(0.0569P)^2^] where P=(Fo^2^+2Fc^2^)/3'
_refine_ls_weighting_scheme calc
_refine_ls_wR_factor_gt 0.0980
_refine_ls_wR_factor_ref 0.1088
_reflns_number_gt 4443
_reflns_number_total 7157
_reflns_threshold_expression I>2\s(I)
_cod_data_source_file fi2032.cif
_cod_data_source_block I
_cod_depositor_comments
;
The following automatic conversions were performed:
'_symmetry_cell_setting' value 'Monoclinic' changed to 'monoclinic'
according to '/home/saulius/struct/CIF-dictionaries/cif_core.dic'
dictionary named 'cif_core.dic' version 2.4.1 from 2010-06-29.

Automatic conversion script
Id: cif_fix_enum 1527 2010-12-29 10:47:43Z saulius 

The following automatic conversions were performed:

'_symmetry_cell_setting' value 'Monoclinic' changed to 'monoclinic'
according to /home/saulius/struct/CIF-dictionaries/cif_core.dic
dictionary named 'cif_core.dic' version 2.4.1 from 2010-06-29.

Automatic conversion script
Id: cif_fix_values 1715 2011-07-08 13:25:40Z adriana 
;
_cod_original_cell_volume 6237.1(13)
_cod_original_sg_symbol_H-M 'C 2/c'
_cod_database_code 2213300
_cod_database_fobs_code 2213300

loop_
_symmetry_equiv_pos_as_xyz
'x, y, z'
'-x, y, -z+1/2'
'x+1/2, y+1/2, z'
'-x+1/2, y+1/2, -z+1/2'
'-x, -y, -z'
'x, -y, z-1/2'
'-x+1/2, -y+1/2, -z'
'x+1/2, -y+1/2, z-1/2'

loop_
_atom_site_type_symbol
_atom_site_label
_atom_site_fract_x
_atom_site_fract_y
_atom_site_fract_z
_atom_site_U_iso_or_equiv
_atom_site_adp_type
_atom_site_calc_flag
_atom_site_refinement_flags
_atom_site_occupancy
_atom_site_disorder_assembly
_atom_site_disorder_group
O O1 0.56874(5) 0.45989(7) 0.28936(5) 0.0332(3) Uani d . 1 . .
H H1A 0.5749 0.5113 0.2792 0.050 Uiso d PR 0.50 A -1
H H1B 0.5316 0.4338 0.2695 0.050 Uiso d PR 0.50 A -2
B B1 0.62797(8) 0.42478(12) 0.34272(9) 0.0263(4) Uani d . 1 . .
C C1 0.69098(7) 0.48862(9) 0.37790(7) 0.0239(3) Uani d . 1 . .
C C2 0.74793(7) 0.46951(9) 0.37072(7) 0.0247(3) Uani d . 1 . .
C C3 0.80169(7) 0.52766(9) 0.39893(8) 0.0276(3) Uani d . 1 . .
H H3 0.8393 0.5143 0.3929 0.033 Uiso d R 1 . .
C C4 0.80234(7) 0.60445(10) 0.43553(8) 0.0288(3) Uani d . 1 . .
C C5 0.74672(7) 0.62262(10) 0.44317(7) 0.0276(3) Uani d . 1 . .
H H5 0.7463 0.6746 0.4684 0.033 Uiso d R 1 . .
C C6 0.69117(7) 0.56673(9) 0.41482(7) 0.0252(3) Uani d . 1 . .
C C7 0.75164(7) 0.38733(10) 0.33168(8) 0.0300(3) Uani d . 1 . .
H H71 0.7959 0.3837 0.3353 0.043(3) Uiso d R 1 . .
H H72 0.7168 0.3894 0.2789 0.043(3) Uiso d R 1 . .
H H73 0.7446 0.3357 0.3554 0.043(3) Uiso d R 1 . .
C C8 0.86165(8) 0.66587(11) 0.46642(9) 0.0395(4) Uani d . 1 . .
H H81 0.9015 0.6354 0.5047 0.042(4) Uiso d PR 0.67 B 1
H H82 0.8524 0.7172 0.4886 0.042(4) Uiso d PR 0.67 B 1
H H83 0.8697 0.6849 0.4259 0.042(4) Uiso d PR 0.67 B 1
H H84 0.8979 0.6393 0.4608 0.042(4) Uiso d PR 0.33 B 2
H H85 0.8773 0.6767 0.5195 0.042(4) Uiso d PR 0.33 B 2
H H86 0.8483 0.7216 0.4391 0.042(4) Uiso d PR 0.33 B 2
C C9 0.63341(7) 0.59069(10) 0.42719(8) 0.0298(3) Uani d . 1 . .
H H91 0.6420 0.6481 0.4517 0.055(3) Uiso d R 1 . .
H H92 0.6288 0.5463 0.4589 0.055(3) Uiso d R 1 . .
H H93 0.5919 0.5933 0.3789 0.055(3) Uiso d R 1 . .
C C11 0.62824(7) 0.32488(10) 0.36246(8) 0.0263(3) Uani d . 1 . .
C C12 0.65295(7) 0.29637(10) 0.43683(8) 0.0279(3) Uani d . 1 . .
C C13 0.65201(7) 0.20786(10) 0.45220(8) 0.0335(4) Uani d . 1 . .
H H13 0.6684 0.1900 0.5025 0.040 Uiso d R 1 . .
C C14 0.62790(8) 0.14449(10) 0.39633(9) 0.0347(4) Uani d . 1 . .
C C15 0.60379(8) 0.17290(10) 0.32349(8) 0.0346(4) Uani d . 1 . .
H H15 0.5874 0.1305 0.2846 0.042 Uiso d R 1 . .
C C16 0.60289(7) 0.26081(10) 0.30522(8) 0.0297(3) Uani d . 1 . .
C C17 0.67897(8) 0.36076(10) 0.50133(8) 0.0356(4) Uani d . 1 . .
H H171 0.7110 0.4009 0.4984 0.051(3) Uiso d R 1 . .
H H172 0.7013 0.3285 0.5487 0.051(3) Uiso d R 1 . .
H H173 0.6413 0.3945 0.4986 0.051(3) Uiso d R 1 . .
C C18 0.62979(10) 0.04875(11) 0.41492(10) 0.0504(5) Uani d . 1 . .
H H181 0.5978 0.0166 0.3701 0.048(4) Uiso d PR 0.67 C 1
H H182 0.6176 0.0417 0.4541 0.048(4) Uiso d PR 0.67 C 1
H H183 0.6751 0.0255 0.4326 0.048(4) Uiso d PR 0.67 C 1
H H184 0.6692 0.0371 0.4637 0.048(4) Uiso d PR 0.33 C 2
H H185 0.6324 0.0134 0.3765 0.048(4) Uiso d PR 0.33 C 2
H H186 0.5890 0.0333 0.4167 0.048(4) Uiso d PR 0.33 C 2
C C19 0.57537(9) 0.28431(11) 0.22352(8) 0.0397(4) Uani d . 1 . .
H H191 0.5829 0.2352 0.1977 0.063(3) Uiso d R 1 . .
H H192 0.5984 0.3367 0.2197 0.063(3) Uiso d R 1 . .
H H193 0.5271 0.2961 0.2003 0.063(3) Uiso d R 1 . .
O O2 0.54796(5) 0.62241(7) 0.22863(5) 0.0340(3) Uani d . 1 . .
H H2A 0.5299 0.6620 0.2411 0.051 Uiso d PR 0.50 D -1
H H2B 0.5562 0.5701 0.2432 0.051 Uiso d PR 0.50 D -2
B B2 0.57930(8) 0.65831(11) 0.19301(8) 0.0255(4) Uani d . 1 . .
C C21 0.62242(7) 0.59309(10) 0.17363(7) 0.0250(3) Uani d . 1 . .
C C22 0.69159(7) 0.60838(9) 0.20110(7) 0.0260(3) Uani d . 1 . .
C C23 0.72950(7) 0.54775(10) 0.18698(8) 0.0299(4) Uani d . 1 . .
H H23 0.7759 0.5588 0.2059 0.036 Uiso d R 1 . .
C C24 0.70178(7) 0.47168(10) 0.14610(8) 0.0296(3) Uani d . 1 . .
C C25 0.63371(7) 0.45770(10) 0.11815(7) 0.0287(3) Uani d . 1 . .
H H25 0.6136 0.4066 0.0891 0.034 Uiso d R 1 . .
C C26 0.59395(7) 0.51600(10) 0.13132(7) 0.0268(3) Uani d . 1 . .
C C27 0.72564(7) 0.68839(10) 0.24753(9) 0.0337(4) Uani d . 1 . .
H H271 0.7723 0.6903 0.2582 0.056(3) Uiso d R 1 . .
H H272 0.7246 0.6855 0.2946 0.056(3) Uiso d R 1 . .
H H273 0.7021 0.7414 0.2200 0.056(3) Uiso d R 1 . .
C C28 0.74443(8) 0.40610(12) 0.13342(9) 0.0419(4) Uani d . 1 . .
H H281 0.7541 0.4284 0.0950 0.080(4) Uiso d R 1 . .
H H282 0.7204 0.3502 0.1168 0.080(4) Uiso d R 1 . .
H H283 0.7866 0.3971 0.1802 0.080(4) Uiso d R 1 . .
C C29 0.51991(7) 0.49538(11) 0.09808(8) 0.0324(4) Uani d . 1 . .
H H291 0.5080 0.4466 0.0627 0.052(3) Uiso d R 1 . .
H H292 0.4934 0.5472 0.0719 0.052(3) Uiso d R 1 . .
H H293 0.5105 0.4789 0.1381 0.052(3) Uiso d R 1 . .
C C31 0.57030(7) 0.75998(10) 0.17652(7) 0.0253(3) Uani d . 1 . .
C C32 0.55320(7) 0.79424(10) 0.10529(8) 0.0273(3) Uani d . 1 . .
C C33 0.54620(7) 0.88425(10) 0.09290(8) 0.0303(4) Uani d . 1 . .
H H33 0.5350 0.9060 0.0448 0.036 Uiso d R 1 . .
C C34 0.55494(7) 0.94337(10) 0.14818(8) 0.0307(4) Uani d . 1 . .
C C35 0.57100(7) 0.90970(10) 0.21789(8) 0.0312(4) Uani d . 1 . .
H H35 0.5765 0.9491 0.2563 0.037 Uiso d R 1 . .
C C36 0.57905(7) 0.82022(10) 0.23313(7) 0.0269(3) Uani d . 1 . .
C C37 0.54034(8) 0.73482(11) 0.04062(8) 0.0381(4) Uani d . 1 . .
H H371 0.5783 0.6946 0.0560 0.074(4) Uiso d R 1 . .
H H372 0.5352 0.7704 -0.0016 0.074(4) Uiso d R 1 . .
H H373 0.4992 0.7009 0.0256 0.074(4) Uiso d R 1 . .
C C38 0.54835(9) 1.04130(11) 0.13455(9) 0.0417(4) Uani d . 1 . .
H H381 0.5317 1.0529 0.0814 0.063(3) Uiso d R 1 . .
H H382 0.5923 1.0692 0.1643 0.063(3) Uiso d R 1 . .
H H383 0.5167 1.0653 0.1491 0.063(3) Uiso d R 1 . .
C C39 0.59849(7) 0.79147(10) 0.31168(8) 0.0322(4) Uani d . 1 . .
H H391 0.6174 0.8414 0.3459 0.043(3) Uiso d R 1 . .
H H392 0.6320 0.7445 0.3273 0.043(3) Uiso d R 1 . .
H H393 0.5587 0.7698 0.3128 0.043(3) Uiso d R 1 . .

loop_
_atom_site_aniso_label
_atom_site_aniso_U_11
_atom_site_aniso_U_22
_atom_site_aniso_U_33
_atom_site_aniso_U_12
_atom_site_aniso_U_13
_atom_site_aniso_U_23
O1 0.0251(5) 0.0429(7) 0.0286(5) -0.0001(5) 0.0110(4) 0.0014(5)
B1 0.0303(9) 0.0330(10) 0.0207(8) -0.0011(7) 0.0164(7) -0.0046(7)
C1 0.0271(7) 0.0247(8) 0.0190(7) 0.0009(6) 0.0106(6) 0.0026(6)
C2 0.0268(7) 0.0254(8) 0.0196(7) 0.0028(6) 0.0098(6) 0.0040(6)
C3 0.0249(7) 0.0309(9) 0.0281(8) 0.0031(6) 0.0140(6) 0.0040(6)
C4 0.0283(8) 0.0274(9) 0.0270(8) -0.0004(6) 0.0108(6) 0.0029(6)
C5 0.0318(8) 0.0247(8) 0.0241(7) 0.0011(6) 0.0120(6) -0.0006(6)
C6 0.0263(7) 0.0274(8) 0.0210(7) 0.0016(6) 0.0109(6) 0.0024(6)
C7 0.0310(8) 0.0303(9) 0.0312(8) 0.0006(7) 0.0173(7) -0.0028(6)
C8 0.0331(9) 0.0345(10) 0.0489(10) -0.0047(7) 0.0187(8) -0.0054(8)
C9 0.0296(8) 0.0321(9) 0.0282(8) 0.0012(7) 0.0146(7) -0.0031(6)
C11 0.0241(7) 0.0302(9) 0.0264(8) -0.0013(6) 0.0138(6) -0.0023(6)
C12 0.0275(7) 0.0300(9) 0.0265(8) -0.0008(6) 0.0136(6) -0.0026(6)
C13 0.0367(9) 0.0350(10) 0.0261(8) 0.0018(7) 0.0134(7) 0.0031(7)
C14 0.0399(9) 0.0279(9) 0.0335(9) 0.0008(7) 0.0159(7) 0.0015(7)
C15 0.0413(9) 0.0280(9) 0.0317(9) -0.0028(7) 0.0158(7) -0.0059(7)
C16 0.0306(8) 0.0314(9) 0.0272(8) -0.0027(7) 0.0143(6) -0.0023(6)
C17 0.0426(9) 0.0363(10) 0.0263(8) -0.0030(7) 0.0158(7) -0.0009(7)
C18 0.0659(13) 0.0321(10) 0.0417(10) 0.0015(9) 0.0177(9) 0.0027(8)
C19 0.0560(11) 0.0341(10) 0.0277(8) -0.0063(8) 0.0196(8) -0.0044(7)
O2 0.0314(6) 0.0434(7) 0.0323(6) -0.0005(5) 0.0195(5) 0.0035(5)
B2 0.0205(8) 0.0355(10) 0.0176(8) -0.0013(7) 0.0070(6) 0.0005(7)
C21 0.0253(7) 0.0310(9) 0.0205(7) 0.0014(6) 0.0126(6) 0.0051(6)
C22 0.0273(7) 0.0298(9) 0.0221(7) 0.0019(6) 0.0131(6) 0.0074(6)
C23 0.0223(7) 0.0421(10) 0.0263(8) 0.0045(7) 0.0128(6) 0.0088(7)
C24 0.0308(8) 0.0379(10) 0.0222(7) 0.0094(7) 0.0147(6) 0.0070(6)
C25 0.0327(8) 0.0324(9) 0.0213(7) 0.0015(7) 0.0134(6) 0.0004(6)
C26 0.0270(7) 0.0353(9) 0.0206(7) 0.0016(6) 0.0137(6) 0.0038(6)
C27 0.0269(8) 0.0341(9) 0.0381(9) -0.0009(7) 0.0145(7) 0.0050(7)
C28 0.0365(9) 0.0538(11) 0.0365(9) 0.0142(8) 0.0186(8) 0.0014(8)
C29 0.0294(8) 0.0417(10) 0.0281(8) -0.0038(7) 0.0157(6) -0.0054(7)
C31 0.0198(7) 0.0333(9) 0.0230(7) 0.0010(6) 0.0107(6) 0.0007(6)
C32 0.0224(7) 0.0348(9) 0.0245(8) 0.0015(6) 0.0114(6) 0.0008(6)
C33 0.0273(8) 0.0378(10) 0.0224(7) 0.0025(7) 0.0097(6) 0.0054(6)
C34 0.0268(8) 0.0329(9) 0.0287(8) 0.0010(7) 0.0107(6) 0.0015(7)
C35 0.0302(8) 0.0338(9) 0.0265(8) -0.0013(7) 0.0116(6) -0.0048(7)
C36 0.0213(7) 0.0333(9) 0.0244(7) -0.0013(6) 0.0100(6) 0.0004(6)
C37 0.0500(10) 0.0390(10) 0.0267(8) 0.0078(8) 0.0200(7) 0.0023(7)
C38 0.0507(11) 0.0348(10) 0.0357(9) 0.0049(8) 0.0182(8) 0.0031(7)
C39 0.0357(9) 0.0362(9) 0.0248(8) -0.0024(7) 0.0150(7) -0.0013(7)

loop_
_atom_type_symbol
_atom_type_description
_atom_type_scat_dispersion_real
_atom_type_scat_dispersion_imag
_atom_type_scat_source
C C 0.0033 0.0016 'International Tables Vol C Tables 4.2.6.8 and 6.1.1.4'
H H 0.0000 0.0000 'International Tables Vol C Tables 4.2.6.8 and 6.1.1.4'
B B 0.0013 0.0007 'International Tables Vol C Tables 4.2.6.8 and 6.1.1.4'
O O 0.0106 0.0060 'International Tables Vol C Tables 4.2.6.8 and 6.1.1.4'

loop_
_geom_angle_atom_site_label_1
_geom_angle_atom_site_label_2
_geom_angle_atom_site_label_3
_geom_angle
_geom_angle_publ_flag
B1 O1 H1A 110.1 ?
B1 O1 H1B 124.9 ?
O1 B1 C11 117.53(13) yes
O1 B1 C1 116.49(13) yes
C11 B1 C1 125.97(13) yes
C6 C1 C2 118.14(13) ?
C6 C1 B1 121.55(12) ?
C2 C1 B1 120.28(12) ?
C3 C2 C1 119.87(13) ?
C3 C2 C7 118.65(13) ?
C1 C2 C7 121.47(12) ?
C4 C3 C2 122.32(13) ?
C4 C3 H3 118.8 ?
C2 C3 H3 118.9 ?
C5 C4 C3 117.70(13) ?
C5 C4 C8 121.04(14) ?
C3 C4 C8 121.26(13) ?
C4 C5 C6 121.97(14) ?
C4 C5 H5 119.1 ?
C6 C5 H5 119.0 ?
C5 C6 C1 119.98(13) ?
C5 C6 C9 118.39(13) ?
C1 C6 C9 121.60(13) ?
C2 C7 H71 109.4 ?
C2 C7 H72 109.5 ?
H71 C7 H72 109.5 ?
C2 C7 H73 109.5 ?
H71 C7 H73 109.5 ?
H72 C7 H73 109.5 ?
C4 C8 H81 109.5 ?
C4 C8 H82 109.6 ?
H81 C8 H82 109.5 ?
C4 C8 H83 109.4 ?
H81 C8 H83 109.5 ?
H82 C8 H83 109.5 ?
C4 C8 H84 109.5 ?
C4 C8 H85 109.5 ?
H84 C8 H85 109.5 ?
C4 C8 H86 109.5 ?
H84 C8 H86 109.5 ?
H85 C8 H86 109.5 ?
C6 C9 H91 109.5 ?
C6 C9 H92 109.6 ?
H91 C9 H92 109.5 ?
C6 C9 H93 109.4 ?
H91 C9 H93 109.5 ?
H92 C9 H93 109.5 ?
C12 C11 C16 118.00(14) ?
C12 C11 B1 121.67(12) ?
C16 C11 B1 120.32(12) ?
C13 C12 C11 120.18(13) ?
C13 C12 C17 118.25(13) ?
C11 C12 C17 121.54(13) ?
C12 C13 C14 122.09(14) ?
C12 C13 H13 119.0 ?
C14 C13 H13 118.9 ?
C15 C14 C13 117.44(14) ?
C15 C14 C18 121.61(14) ?
C13 C14 C18 120.93(14) ?
C14 C15 C16 122.58(14) ?
C14 C15 H15 118.6 ?
C16 C15 H15 118.8 ?
C15 C16 C11 119.70(13) ?
C15 C16 C19 118.01(13) ?
C11 C16 C19 122.29(14) ?
C12 C17 H171 109.5 ?
C12 C17 H172 109.5 ?
H171 C17 H172 109.5 ?
C12 C17 H173 109.5 ?
H171 C17 H173 109.5 ?
H172 C17 H173 109.4 ?
C14 C18 H181 109.3 ?
C14 C18 H182 109.4 ?
H181 C18 H182 109.5 ?
C14 C18 H183 109.8 ?
H181 C18 H183 109.5 ?
H182 C18 H183 109.5 ?
C14 C18 H184 109.5 ?
C14 C18 H185 109.5 ?
H184 C18 H185 109.5 ?
C14 C18 H186 109.5 ?
H184 C18 H186 109.5 ?
H185 C18 H186 109.5 ?
C16 C19 H191 109.4 ?
C16 C19 H192 109.5 ?
H191 C19 H192 109.5 ?
C16 C19 H193 109.6 ?
H191 C19 H193 109.4 ?
H192 C19 H193 109.5 ?
B2 O2 H2A 110.1 ?
B2 O2 H2B 119.1 ?
O2 B2 C31 117.42(13) yes
O2 B2 C21 116.14(13) yes
C31 B2 C21 126.43(13) yes
C22 C21 C26 117.94(13) ?
C22 C21 B2 120.68(13) ?
C26 C21 B2 121.32(12) ?
C23 C22 C21 119.85(14) ?
C23 C22 C27 119.17(13) ?
C21 C22 C27 120.96(13) ?
C24 C23 C22 122.28(13) ?
C24 C23 H23 118.8 ?
C22 C23 H23 118.9 ?
C25 C24 C23 117.68(14) ?
C25 C24 C28 121.22(14) ?
C23 C24 C28 121.09(14) ?
C24 C25 C26 122.08(14) ?
C24 C25 H25 118.9 ?
C26 C25 H25 119.0 ?
C25 C26 C21 120.15(13) ?
C25 C26 C29 118.27(13) ?
C21 C26 C29 121.57(13) ?
C22 C27 H271 109.4 ?
C22 C27 H272 109.4 ?
H271 C27 H272 109.5 ?
C22 C27 H273 109.6 ?
H271 C27 H273 109.5 ?
H272 C27 H273 109.5 ?
C24 C28 H281 109.4 ?
C24 C28 H282 109.6 ?
H281 C28 H282 109.5 ?
C24 C28 H283 109.5 ?
H281 C28 H283 109.4 ?
H282 C28 H283 109.5 ?
C26 C29 H291 109.4 ?
C26 C29 H292 109.5 ?
H291 C29 H292 109.5 ?
C26 C29 H293 109.5 ?
H291 C29 H293 109.5 ?
H292 C29 H293 109.5 ?
C32 C31 C36 117.76(13) ?
C32 C31 B2 121.64(13) ?
C36 C31 B2 120.60(12) ?
C33 C32 C31 120.10(13) ?
C33 C32 C37 118.34(13) ?
C31 C32 C37 121.55(14) ?
C34 C33 C32 122.30(14) ?
C34 C33 H33 118.9 ?
C32 C33 H33 118.8 ?
C33 C34 C35 117.62(14) ?
C33 C34 C38 121.92(14) ?
C35 C34 C38 120.45(14) ?
C34 C35 C36 122.17(14) ?
C34 C35 H35 118.9 ?
C36 C35 H35 118.9 ?
C35 C36 C31 120.04(13) ?
C35 C36 C39 117.44(13) ?
C31 C36 C39 122.50(13) ?
C32 C37 H371 109.5 ?
C32 C37 H372 109.5 ?
H371 C37 H372 109.5 ?
C32 C37 H373 109.5 ?
H371 C37 H373 109.5 ?
H372 C37 H373 109.5 ?
C34 C38 H381 109.4 ?
C34 C38 H382 109.5 ?
H381 C38 H382 109.5 ?
C34 C38 H383 109.5 ?
H381 C38 H383 109.4 ?
H382 C38 H383 109.5 ?
C36 C39 H391 109.5 ?
C36 C39 H392 109.4 ?
H391 C39 H392 109.5 ?
C36 C39 H393 109.5 ?
H391 C39 H393 109.5 ?
H392 C39 H393 109.4 ?

loop_
_geom_bond_atom_site_label_1
_geom_bond_atom_site_label_2
_geom_bond_distance
_geom_bond_publ_flag
O1 B1 1.3647(19) yes
O1 H1A 0.8400 ?
O1 H1B 0.8398 ?
B1 C11 1.574(2) yes
B1 C1 1.588(2) yes
C1 C6 1.410(2) ?
C1 C2 1.4125(19) ?
C2 C3 1.3901(19) ?
C2 C7 1.5117(19) ?
C3 C4 1.387(2) ?
C3 H3 0.9501 ?
C4 C5 1.385(2) ?
C4 C8 1.508(2) ?
C5 C6 1.3969(19) ?
C5 H5 0.9501 ?
C6 C9 1.5090(19) ?
C7 H71 0.9801 ?
C7 H72 0.9800 ?
C7 H73 0.9798 ?
C8 H81 0.9801 ?
C8 H82 0.9797 ?
C8 H83 0.9804 ?
C8 H84 0.9800 ?
C8 H85 0.9800 ?
C8 H86 0.9800 ?
C9 H91 0.9799 ?
C9 H92 0.9804 ?
C9 H93 0.9802 ?
C11 C12 1.4119(19) ?
C11 C16 1.415(2) ?
C12 C13 1.387(2) ?
C12 C17 1.515(2) ?
C13 C14 1.390(2) ?
C13 H13 0.9499 ?
C14 C15 1.385(2) ?
C14 C18 1.503(2) ?
C15 C16 1.388(2) ?
C15 H15 0.9499 ?
C16 C19 1.518(2) ?
C17 H171 0.9802 ?
C17 H172 0.9801 ?
C17 H173 0.9803 ?
C18 H181 0.9802 ?
C18 H182 0.9802 ?
C18 H183 0.9803 ?
C18 H184 0.9800 ?
C18 H185 0.9800 ?
C18 H186 0.9800 ?
C19 H191 0.9805 ?
C19 H192 0.9798 ?
C19 H193 0.9800 ?
O2 B2 1.3663(18) yes
O2 H2A 0.8398 ?
O2 H2B 0.8400 ?
B2 C31 1.577(2) yes
B2 C21 1.583(2) yes
C21 C22 1.4140(19) ?
C21 C26 1.415(2) ?
C22 C23 1.392(2) ?
C22 C27 1.507(2) ?
C23 C24 1.388(2) ?
C23 H23 0.9501 ?
C24 C25 1.386(2) ?
C24 C28 1.506(2) ?
C25 C26 1.390(2) ?
C25 H25 0.9499 ?
C26 C29 1.5157(19) ?
C27 H271 0.9799 ?
C27 H272 0.9801 ?
C27 H273 0.9800 ?
C28 H281 0.9804 ?
C28 H282 0.9797 ?
C28 H283 0.9803 ?
C29 H291 0.9798 ?
C29 H292 0.9799 ?
C29 H293 0.9800 ?
C31 C32 1.4157(19) ?
C31 C36 1.416(2) ?
C32 C33 1.389(2) ?
C32 C37 1.512(2) ?
C33 C34 1.385(2) ?
C33 H33 0.9498 ?
C34 C35 1.390(2) ?
C34 C38 1.512(2) ?
C35 C36 1.390(2) ?
C35 H35 0.9499 ?
C36 C39 1.5128(19) ?
C37 H371 0.9802 ?
C37 H372 0.9800 ?
C37 H373 0.9801 ?
C38 H381 0.9800 ?
C38 H382 0.9801 ?
C38 H383 0.9801 ?
C39 H391 0.9800 ?
C39 H392 0.9799 ?
C39 H393 0.9801 ?

loop_
_geom_hbond_atom_site_label_D
_geom_hbond_atom_site_label_H
_geom_hbond_atom_site_label_A
_geom_hbond_site_symmetry_A
_geom_hbond_distance_DH
_geom_hbond_distance_HA
_geom_hbond_distance_DA
_geom_hbond_angle_DHA
O1 H1B O1 2_655 0.84 2.04 2.7400(19) 140.4
O1 H1A O2 . 0.84 1.92 2.7071(15) 155.1
O2 H2B O1 . 0.84 1.88 2.7071(15) 168.4
O2 H2A O2 2_655 0.84 2.24 2.7370(19) 118.0

loop_
_geom_torsion_atom_site_label_1
_geom_torsion_atom_site_label_2
_geom_torsion_atom_site_label_3
_geom_torsion_atom_site_label_4
_geom_torsion
C2 C1 B1 C11 59.45(19)
C1 B1 C11 C12 54.2(2)
C2 C1 B1 O1 -118.98(14)
O1 B1 C11 C12 -127.34(14)
C22 C21 B2 C31 57.01(19)
C21 B2 C31 C32 48.8(2)
C22 C21 B2 O2 -121.84(14)
O2 B2 C31 C32 -132.36(14)
